data_2006655
loop_
_publ_author_name
'Arindam Chakraborty'
'Jayanta Kumar Ray'
'Kandasamy Chinnakali'
'Ibrahim Abdul Razak'
'Hoong-Kun Fun'

_publ_section_title
;
 (+)-Camphorsulfonylimine
;
_journal_issue 11
_journal_name_full 'Acta Crystallographica Section C'
_journal_page_first 1725
_journal_page_last 1726
_journal_paper_doi 10.1107/S010827019701144X
_journal_volume 53
_journal_year 1997
_chemical_formula_sum 'C10 H15 N O2 S'
_chemical_formula_weight 213.29
_chemical_name_systematic
;
(+)-Camphorsulfonimine
;
_space_group_IT_number 4
_symmetry_cell_setting monoclinic
_symmetry_space_group_name_Hall 'P 2yb'
_symmetry_space_group_name_H-M 'P 1 21 1'
_audit_creation_method SHELXL
_cell_angle_alpha 90.00
_cell_angle_beta 94.818(10)
_cell_angle_gamma 90.00
_cell_formula_units_Z 2
_cell_length_a 7.7208(9)
_cell_length_b 7.7501(9)
_cell_length_c 9.0531(10)
_cell_measurement_reflns_used 36
_cell_measurement_temperature 293(2)
_cell_measurement_theta_max 11.05
_cell_measurement_theta_min 4.96
_cell_volume 539.80(11)
_diffrn_ambient_temperature 293(2)
_diffrn_measurement_device 'Seimens P4 diffractometer'
_diffrn_measurement_method '\q/2\q scan'
_diffrn_radiation_monochromator graphite
_diffrn_radiation_source 'fine-focus sealed tube'
_diffrn_radiation_type MoK\a
_diffrn_radiation_wavelength 0.71073
_diffrn_reflns_av_R_equivalents 0.0332
_diffrn_reflns_av_sigmaI/netI 0.0555
_diffrn_reflns_limit_h_max 10
_diffrn_reflns_limit_h_min -1
_diffrn_reflns_limit_k_max 10
_diffrn_reflns_limit_k_min -10
_diffrn_reflns_limit_l_max 11
_diffrn_reflns_limit_l_min -11
_diffrn_reflns_number 3014
_diffrn_reflns_theta_max 27.49
_diffrn_reflns_theta_min 2.26
_diffrn_standards_decay_% <3
_diffrn_standards_interval_count 97
_diffrn_standards_number 3
_exptl_absorpt_coefficient_mu 0.275
_exptl_absorpt_correction_type none
_exptl_crystal_colour colourless
_exptl_crystal_density_diffrn 1.312
_exptl_crystal_density_meas ?
_exptl_crystal_description 'rectangular slab'
_exptl_crystal_F_000 228
_exptl_crystal_size_max 0.64
_exptl_crystal_size_mid 0.26
_exptl_crystal_size_min 0.06
_refine_diff_density_max 0.158
_refine_diff_density_min -0.252
_refine_ls_abs_structure_details 'Flack (1983) parameter = -0.12(10)'
_refine_ls_abs_structure_Flack -0.12(10)
_refine_ls_extinction_method none
_refine_ls_goodness_of_fit_all 0.905
_refine_ls_goodness_of_fit_obs 0.997
_refine_ls_hydrogen_treatment refall
_refine_ls_matrix_type full
_refine_ls_number_parameters 187
_refine_ls_number_reflns 2468
_refine_ls_number_restraints 1
_refine_ls_restrained_S_all 0.905
_refine_ls_restrained_S_obs 0.996
_refine_ls_R_factor_all 0.0569
_refine_ls_R_factor_obs .0397
_refine_ls_shift/esd_max 0.000
_refine_ls_shift/esd_mean 0.000
_refine_ls_structure_factor_coef Fsqd
_refine_ls_weighting_details 'w = 1/[\s^2^(Fo^2^)+(0.0502P)^2^] where P=(Fo^2^+2Fc^2^)/3'
_refine_ls_weighting_scheme calc
_refine_ls_wR_factor_all 0.0949
_refine_ls_wR_factor_obs .0895
_reflns_number_observed 1852
_reflns_number_total 2468
_reflns_observed_criterion >2sigma(I)
_cod_data_source_file cf1189.cif
_cod_data_source_block I
_cod_depositor_comments
;
The following automatic conversions were performed:

'_exptl_crystal_density_meas' value 'not measured' was changed to '?'
- the value is perceived as not measured.

Automatic conversion script
Id: cif_fix_values 3008 2015-01-20 13:52:24Z robertas 

The following automatic conversions were performed:

'_refine_ls_weighting_scheme' value 'calc w =
1/[\s^2^(Fo^2^)+(0.0502P)^2^] where P=(Fo^2^+2Fc^2^)/3' was changed
to 'calc'. New tag '_refine_ls_weighting_details' was created. The
value of the new tag was set to 'w = 1/[\s^2^(Fo^2^)+(0.0502P)^2^]
where P=(Fo^2^+2Fc^2^)/3'.

Automatic conversion script
Id: cif_fix_values 3143 2015-03-26 13:38:13Z robertas 
;
_cod_original_cell_volume 539.79(11)
_cod_original_sg_symbol_Hall 'P 2y1'
_cod_original_sg_symbol_H-M 'P 21'
_cod_database_code 2006655

loop_
_symmetry_equiv_pos_as_xyz
'x, y, z'
'-x, y+1/2, -z'

loop_
_atom_site_aniso_label
_atom_site_aniso_U_11
_atom_site_aniso_U_22
_atom_site_aniso_U_33
_atom_site_aniso_U_12
_atom_site_aniso_U_13
_atom_site_aniso_U_23
S .0517(3) .0470(3) .0421(3) .0044(5) .0032(2) .0003(4)
O1 .086(2) .067(2) .062(2) .006(2) .0060(14) .0155(13)
O2 .075(2) .0600(15) .061(2) .0092(14) .0064(13) -.0197(13)
N .0464(10) .0578(12) .0542(10) .003(2) -.0053(8) -.005(2)
C1 .0396(11) .0404(13) .0547(11) -.0008(15) .0003(9) -.002(2)
C2 .0482(13) .066(2) .075(2) .001(3) .0137(12) -.003(3)
C3 .077(2) .063(3) .0558(14) -.005(2) .0230(14) .0010(15)
C4 .068(2) .0526(15) .0458(13) .0032(12) .0064(13) .0056(11)
C5 .072(2) .074(2) .060(2) .009(2) .009(2) -.019(2)
C6 .055(2) .044(2) .061(2) -.0006(13) -.002(2) -.0061(14)
C7 .0443(13) .042(2) .0413(11) -.0004(9) -.0002(10) -.0017(9)
C8 .0389(11) .0505(13) .0501(11) -.004(2) -.0010(9) -.002(2)
C9 .092(3) .088(4) .0482(15) .010(2) -.008(2) .009(2)
C10 .099(3) .046(2) .083(3) -.002(2) .011(3) .012(2)

loop_
_atom_site_label
_atom_site_fract_x
_atom_site_fract_y
_atom_site_fract_z
_atom_site_U_iso_or_equiv
_atom_site_thermal_displace_type
_atom_site_calc_flag
_atom_site_refinement_flags
_atom_site_occupancy
_atom_site_disorder_group
_atom_site_type_symbol
S .78773(8) .59430(11) .90238(6) .0470(2) Uani d . 1 . S
O1 .8040(4) .7526(3) .8238(3) .0717(7) Uani d . 1 . O
O2 .8173(4) .4378(3) .8244(3) .0653(7) Uani d . 1 . O
N .5884(2) .5840(5) .9622(2) .0533(5) Uani d . 1 . N
C1 .6028(3) .6068(5) 1.1019(2) .0451(5) Uani d . 1 . C
C2 .4694(4) .5985(8) 1.2131(3) .0627(6) Uani d . 1 . C
C3 .5847(4) .6256(5) 1.3581(3) .0643(10) Uani d . 1 . C
C4 .7555(4) .5325(4) 1.3280(3) .0555(7) Uani d . 1 . C
C5 .6364(5) .8171(5) 1.3622(4) .0683(9) Uani d . 1 . C
C6 .7631(5) .8295(4) 1.2426(4) .0538(8) Uani d . 1 . C
C7 .7763(3) .6408(3) 1.1852(3) .0429(6) Uani d . 1 . C
C8 .9114(3) .5995(6) 1.0803(2) .0467(5) Uani d . 1 . C
C9 .9073(6) .5578(6) 1.4456(4) .0770(12) Uani d . 1 . C
C10 .7348(8) .3396(5) 1.2973(6) .0759(11) Uani d . 1 . C
H2A .402(5) .681(4) 1.198(3) .045(10) Uiso d . 1 . H
H2B .408(7) .468(7) 1.197(6) .112(17) Uiso d . 1 . H
H3 .530(4) .597(7) 1.437(3) .068(8) Uiso d . 1 . H
H5A .536(4) .903(4) 1.342(3) .055(8) Uiso d . 1 . H
H5B .694(4) .840(5) 1.452(4) .071(10) Uiso d . 1 . H
H6A .731(4) .903(4) 1.165(3) .049(8) Uiso d . 1 . H
H6B .877(5) .861(4) 1.278(3) .055(9) Uiso d . 1 . H
H8A .964(6) .477(6) 1.110(5) .106(15) Uiso d . 1 . H
H8B .983(4) .678(4) 1.077(3) .034(8) Uiso d . 1 . H
H9A .925(5) .688(5) 1.488(4) .066(11) Uiso d . 1 . H
H9B 1.002(5) .515(5) 1.410(5) .081(13) Uiso d . 1 . H
H9C .868(7) .508(6) 1.533(5) .121(19) Uiso d . 1 . H
H10A .843(6) .286(5) 1.273(5) .085(13) Uiso d . 1 . H
H10B .706(7) .274(7) 1.393(5) .131(17) Uiso d . 1 . H
H10C .650(5) .311(5) 1.226(4) .076(12) Uiso d . 1 . H

loop_
_atom_type_symbol
_atom_type_description
_atom_type_scat_dispersion_real
_atom_type_scat_dispersion_imag
_atom_type_scat_source
C C 0.0033 0.0016 'International Tables Vol C Tables 4.2.6.8 and 6.1.1.4'
H H 0.0000 0.0000 'International Tables Vol C Tables 4.2.6.8 and 6.1.1.4'
N N 0.0061 0.0033 'International Tables Vol C Tables 4.2.6.8 and 6.1.1.4'
O O 0.0106 0.0060 'International Tables Vol C Tables 4.2.6.8 and 6.1.1.4'
S S 0.1246 0.1234 'International Tables Vol C Tables 4.2.6.8 and 6.1.1.4'

loop_
_geom_angle_atom_site_label_1
_geom_angle_atom_site_label_2
_geom_angle_atom_site_label_3
_geom_angle
_geom_angle_publ_flag
O1 S O2 117.22(11) yes
O1 S N 108.9(2) ?
O2 S N 107.9(2) ?
O1 S C8 111.3(2) ?
O2 S C8 111.4(2) ?
N S C8 98.29(10) yes
C1 N S 108.0(2) ?
N C1 C2 130.8(2) yes
N C1 C7 121.5(2) yes
C2 C1 C7 107.7(2) ?
C1 C2 C3 100.7(2) ?
C5 C3 C2 106.4(3) ?
C5 C3 C4 103.4(3) ?
C2 C3 C4 103.1(3) ?
C10 C4 C9 108.4(3) ?
C10 C4 C3 114.3(3) ?
C9 C4 C3 115.6(3) ?
C10 C4 C7 113.1(3) ?
C9 C4 C7 112.4(3) ?
C3 C4 C7 92.5(2) yes
C6 C5 C3 103.0(3) ?
C5 C6 C7 104.0(3) ?
C8 C7 C1 106.4(2) ?
C8 C7 C6 118.6(3) ?
C1 C7 C6 104.5(2) ?
C8 C7 C4 122.3(2) yes
C1 C7 C4 99.8(2) ?
C6 C7 C4 102.4(2) ?
C7 C8 S 103.0(2) ?

loop_
_geom_bond_atom_site_label_1
_geom_bond_atom_site_label_2
_geom_bond_site_symmetry_2
_geom_bond_distance
_geom_bond_publ_flag
S O1 . 1.429(3) ?
S O2 . 1.432(2) ?
S N . 1.676(2) yes
S C8 . 1.802(2) yes
N C1 . 1.272(3) ?
C1 C2 . 1.501(3) ?
C1 C7 . 1.504(3) ?
C2 C3 . 1.538(4) ?
C3 C5 . 1.536(5) ?
C3 C4 . 1.547(4) ?
C4 C10 . 1.526(5) ?
C4 C9 . 1.529(5) ?
C4 C7 . 1.561(3) ?
C5 C6 . 1.522(5) ?
C6 C7 . 1.558(4) ?
C7 C8 . 1.503(3) ?

loop_
_geom_hbond_atom_site_label_D
_geom_hbond_atom_site_label_H
_geom_hbond_atom_site_label_A
_geom_hbond_site_symmetry_A
_geom_hbond_distance_DH
_geom_hbond_distance_HA
_geom_hbond_distance_DA
_geom_hbond_angle_DHA
C2 H2B O1 2_647 1.12(6) 2.33(6) 3.411(6) 160(4)
C2 H2A O2 2_657 0.83(4) 2.61(4) 3.435(6) 175(3)
C8 H8A O1 2_747 1.06(5) 2.53(5) 3.534(5) 158(4)
C8 H8B O2 2_757 0.82(3) 2.65(3) 3.421(5) 157(3)

loop_
_geom_torsion_atom_site_label_1
_geom_torsion_atom_site_label_2
_geom_torsion_atom_site_label_3
_geom_torsion_atom_site_label_4
_geom_torsion
O1 S N C1 -107.6(3)
O2 S N C1 124.2(3)
C8 S N C1 8.4(4)
S N C1 C2 -175.3(4)
S N C1 C7 1.5(5)
N C1 C2 C3 175.7(4)
C7 C1 C2 C3 -1.4(5)
C1 C2 C3 C5 73.4(4)
C1 C2 C3 C4 -35.0(4)
C5 C3 C4 C10 -172.0(3)
C2 C3 C4 C10 -61.3(4)
C5 C3 C4 C9 61.2(3)
C2 C3 C4 C9 171.9(3)
C5 C3 C4 C7 -55.2(3)
C2 C3 C4 C7 55.5(3)
C2 C3 C5 C6 -71.2(3)
C4 C3 C5 C6 37.1(3)
C3 C5 C6 C7 -1.9(3)
N C1 C7 C8 -12.9(5)
C2 C1 C7 C8 164.5(3)
N C1 C7 C6 113.4(4)
C2 C1 C7 C6 -69.2(4)
N C1 C7 C4 -141.0(4)
C2 C1 C7 C4 36.5(4)
C5 C6 C7 C8 -171.3(3)
C5 C6 C7 C1 70.4(3)
C5 C6 C7 C4 -33.3(3)
C10 C4 C7 C8 -53.2(4)
C9 C4 C7 C8 69.9(4)
C3 C4 C7 C8 -171.0(3)
C10 C4 C7 C1 63.4(4)
C9 C4 C7 C1 -173.4(3)
C3 C4 C7 C1 -54.3(2)
C10 C4 C7 C6 170.8(3)
C9 C4 C7 C6 -66.0(3)
C3 C4 C7 C6 53.1(3)
C1 C7 C8 S 16.1(3)
C6 C7 C8 S -101.2(3)
C4 C7 C8 S 129.5(2)
O1 S C8 C7 99.1(3)
O2 S C8 C7 -128.0(2)
N S C8 C7 -14.9(3)

loop_
_cod_related_entry_id
_cod_related_entry_database
_cod_related_entry_code
1 ChemSpider 628269
